data_4307848
loop_
_publ_author_name
'Anna F. A. Peacock'
'Abraha Habtemariam'
'Stephen A. Moggach'
'Alessandro Prescimone'
'Simon Parsons'
'Peter J. Sadler'

_publ_section_title
;
Chloro Half-Sandwich Osmium(II) Complexes: Influence of Chelated
N,N-Ligands on Hydrolysis, Guanine Binding, and Cytotoxicity
;
_journal_name_full 'Inorganic Chemistry'
_journal_page_first 4049
_journal_page_last 4059
_journal_paper_doi 10.1021/ic062350d
_journal_volume 46
_journal_year 2007
_chemical_compound_source
;
?
;
_chemical_formula_moiety 'C25 H24 Cl F6 N4 Os P'
_chemical_formula_sum 'C25 H24 Cl F6 N4 Os P'
_chemical_formula_weight 751.10
_space_group_IT_number 2
_symmetry_cell_setting triclinic
_symmetry_space_group_name_Hall '-P 1'
_symmetry_space_group_name_H-M 'P -1'
_atom_sites_solution_hydrogens geom
_atom_sites_solution_primary direct
_audit_creation_date 05-17-09
_audit_creation_method CRYSTALS_ver_12-03-99
_cell_angle_alpha 101.105(2)
_cell_angle_beta 96.365(2)
_cell_angle_gamma 109.271(2)
_cell_formula_units_Z 2
_cell_length_a 8.1226(3)
_cell_length_b 10.0165(4)
_cell_length_c 17.3516(6)
_cell_measurement_reflns_used 0
_cell_measurement_temperature 150
_cell_measurement_theta_max 289
_cell_measurement_theta_min 2
_cell_volume 1284.28(9)
_computing_cell_refinement
; 
 SAINT (Siemens ,1995) 
;
_computing_data_collection
; 
 SMART (Siemens, 1993) 
;
_computing_data_reduction
; 
 SAINT (Siemens ,1995) 
;
_computing_molecular_graphics
; 
 CAMERON (Watkin et al 1996) 
;
_computing_publication_material
; 
 CRYSTALS (Watkin et al 2003) 
;
_computing_structure_refinement
; 
 CRYSTALS (Watkin et al 2003) 
;
_computing_structure_solution
; 
 SHELXS 86 (Sheldrick, 1986) 
;
_diffrn_ambient_temperature 150
_diffrn_measured_fraction_theta_full 0.996
_diffrn_measured_fraction_theta_max 0.894
_diffrn_measurement_device_type
; 
Bruker SMART 
;
_diffrn_measurement_method \w/2\q
_diffrn_radiation_monochromator graphite
_diffrn_radiation_type 'Mo K\a'
_diffrn_radiation_wavelength 0.71073
_diffrn_reflns_av_R_equivalents 0.03
_diffrn_reflns_limit_h_max 11
_diffrn_reflns_limit_h_min -11
_diffrn_reflns_limit_k_max 13
_diffrn_reflns_limit_k_min -13
_diffrn_reflns_limit_l_max 23
_diffrn_reflns_limit_l_min -23
_diffrn_reflns_number 6635
_diffrn_reflns_theta_full 25.476
_diffrn_reflns_theta_max 29.283
_diffrn_reflns_theta_min 1.218
_diffrn_standards_decay_% 0.00
_diffrn_standards_interval_count 0
_diffrn_standards_interval_time 0
_diffrn_standards_number 0
_exptl_absorpt_coefficient_mu 5.198
_exptl_absorpt_correction_T_max NaN
_exptl_absorpt_correction_T_min NaN
_exptl_absorpt_correction_type multi-scan
_exptl_absorpt_process_details
; 
 SADABS (Siemens, 1996) 
;
_exptl_crystal_colour ' dark green '
_exptl_crystal_density_diffrn 1.942
_exptl_crystal_description ' prism '
_exptl_crystal_F_000 728
_exptl_crystal_size_max 0.26
_exptl_crystal_size_mid 0.22
_exptl_crystal_size_min 0.17
_refine_diff_density_max 1.91
_refine_diff_density_min -1.12
_refine_ls_extinction_method None
_refine_ls_goodness_of_fit_ref 0.9409
_refine_ls_hydrogen_treatment mixed
_refine_ls_matrix_type full
_refine_ls_number_parameters 343
_refine_ls_number_reflns 6254
_refine_ls_number_restraints 0
_refine_ls_R_factor_all 0.0389
_refine_ls_R_factor_gt 0.0340
_refine_ls_shift/su_max 0.001374
_refine_ls_structure_factor_coef Fsqd
_refine_ls_weighting_details
;
 p=P(6)*max(Fo^2^,0) + (1-P(6))Fc^2^ 
 Method = SHELXL 97 (Sheldrick, 1997) 
 W = 1. / [Sigma^2^(F*)+(P(1)p)^2^+P(2)p+P(4)+P(5)Sin(theta) ] 
 P(i) are: 
 0.281E-01 0.00 0.00 0.00 0.00 0.333 
;
_refine_ls_weighting_scheme calc
_refine_ls_wR_factor_all 0.0769
_refine_ls_wR_factor_gt 0.0749
_refine_ls_wR_factor_ref 0.0769
_reflns_limit_h_max 10
_reflns_limit_h_min -11
_reflns_limit_k_max 13
_reflns_limit_k_min -13
_reflns_limit_l_max 23
_reflns_limit_l_min 0
_reflns_number_gt 5604
_reflns_number_total 6635
_reflns_threshold_expression I>2.00u(I)
_cod_data_source_file ic062350d-file006.cif
_cod_data_source_block CRYSTALS_cif
_cod_depositor_comments
;
The following automatic conversions were performed:
'_symmetry_cell_setting' value 'Triclinic' changed to 'triclinic'
according to '/home/saulius/struct/CIF-dictionaries/cif_core.dic'
dictionary named 'cif_core.dic' version 2.4.1 from 2010-06-29.

Automatic conversion script
Id: cif_fix_enum 1527 2010-12-29 10:47:43Z saulius 

2020-10-30
Z value and formula fixed to values more according to usual
chemical conventions.                 miguel
;
_cod_original_formula_weight 1502.21
_cod_original_formula_moiety ' C50 H48 Cl2 F12 N8 Os2 P2 '
_cod_original_formula_units_Z 1
_cod_original_sg_symbol_H-M 'P -1 '
_cod_original_formula_sum ' C50 H48 Cl2 F12 N8 Os2 P2 '
_cod_database_code 4307848

loop_
_symmetry_equiv_pos_as_xyz
x,y,z
-x,-y,-z

loop_
_atom_site_label
_atom_site_type_symbol
_atom_site_fract_x
_atom_site_fract_y
_atom_site_fract_z
_atom_site_U_iso_or_equiv
_atom_site_occupancy
_atom_site_adp_type
_atom_site_refinement_flags_posn
_atom_site_refinement_flags_adp
_atom_site_refinement_flags_occupancy
_atom_site_disorder_assembly
_atom_site_disorder_group
_atom_site_attached_hydrogens
Os1 Os 0.61851(2) 0.525842(19) 0.265919(10) 0.0218 1.0000 Uani . . . . . .
Cl1 Cl 0.72504(14) 0.58235(12) 0.14838(6) 0.0267 1.0000 Uani . . . . . .
N11 N 0.3990(5) 0.3746(4) 0.1849(2) 0.0212 1.0000 Uani . . . . . .
N21 N 0.2651(5) 0.4113(4) 0.1630(2) 0.0246 1.0000 Uani . . . . . .
C31 C 0.2959(6) 0.5555(5) 0.1968(3) 0.0232 1.0000 Uani . . . . . .
N41 N 0.4551(5) 0.6384(4) 0.2438(2) 0.0213 1.0000 Uani . . . . . .
C51 C 0.4923(6) 0.7834(5) 0.2717(3) 0.0258 1.0000 Uani . . . . . .
C61 C 0.3696(7) 0.8458(5) 0.2564(3) 0.0282 1.0000 Uani . . . . . .
C71 C 0.2023(6) 0.7600(5) 0.2113(3) 0.0290 1.0000 Uani . . . . . .
C81 C 0.1647(6) 0.6127(5) 0.1812(3) 0.0279 1.0000 Uani . . . . . .
C91 C 0.3795(6) 0.2304(5) 0.1476(3) 0.0241 1.0000 Uani . . . . . .
C101 C 0.2134(6) 0.1272(5) 0.1084(3) 0.0281 1.0000 Uani . . . . . .
C111 C 0.1955(7) -0.0118(5) 0.0713(3) 0.0301 1.0000 Uani . . . . . .
C121 C 0.3459(6) -0.0558(5) 0.0732(3) 0.0263 1.0000 Uani . . . . . .
C131 C 0.5126(6) 0.0493(5) 0.1125(3) 0.0261 1.0000 Uani . . . . . .
C141 C 0.5293(6) 0.1889(5) 0.1488(3) 0.0249 1.0000 Uani . . . . . .
N151 N 0.3261(6) -0.1956(4) 0.0386(2) 0.0292 1.0000 Uani . . . . . .
C161 C 0.1579(8) -0.2975(5) -0.0094(3) 0.0386 1.0000 Uani . . . . . .
C171 C 0.4766(7) -0.2443(5) 0.0467(3) 0.0335 1.0000 Uani . . . . . .
C12 C 0.6262(6) 0.5888(5) 0.3965(2) 0.0245 1.0000 Uani . . . . . .
C22 C 0.7880(6) 0.6782(5) 0.3778(3) 0.0295 1.0000 Uani . . . . . .
C32 C 0.8897(7) 0.6144(8) 0.3351(3) 0.0453 1.0000 Uani . . . . . .
C42 C 0.8397(9) 0.4603(8) 0.3105(3) 0.0526 1.0000 Uani . . . . . .
C52 C 0.6833(9) 0.3726(6) 0.3291(3) 0.0458 1.0000 Uani . . . . . .
C62 C 0.5759(7) 0.4354(5) 0.3711(3) 0.0336 1.0000 Uani . . . . . .
C72 C 0.5133(7) 0.6568(5) 0.4385(3) 0.0286 1.0000 Uani . . . . . .
C82 C 0.3308(7) 0.5852(7) 0.4272(3) 0.0443 1.0000 Uani . . . . . .
C92 C 0.2299(10) 0.6492(12) 0.4693(4) 0.0743 1.0000 Uani . . . . . .
C102 C 0.3098(15) 0.7846(12) 0.5220(5) 0.0861 1.0000 Uani . . . . . .
C112 C 0.4860(15) 0.8536(8) 0.5334(4) 0.0709 1.0000 Uani . . . . . .
C122 C 0.5927(9) 0.7916(6) 0.4926(3) 0.0433 1.0000 Uani . . . . . .
P1 P 0.0018(2) 0.10708(14) 0.30451(10) 0.0409 1.0000 Uani . . . . . .
F1 F 0.0108(6) 0.2184(5) 0.2495(3) 0.0740 1.0000 Uani . . . . . .
F2 F -0.0083(7) -0.0024(5) 0.3595(3) 0.0862 1.0000 Uani . . . . . .
F3 F -0.2019(5) 0.0883(4) 0.3066(3) 0.0635 1.0000 Uani . . . . . .
F4 F 0.2048(5) 0.1275(4) 0.3025(3) 0.0689 1.0000 Uani . . . . . .
F5 F 0.0618(6) 0.2394(4) 0.3815(2) 0.0744 1.0000 Uani . . . . . .
F6 F -0.0578(6) -0.0235(4) 0.2282(3) 0.0778 1.0000 Uani . . . . . .
H511 H 0.6135 0.8458 0.3046 0.0329 1.0000 Uiso . . . . . .
H611 H 0.3999 0.9537 0.2780 0.0369 1.0000 Uiso . . . . . .
H711 H 0.1095 0.8044 0.2006 0.0397 1.0000 Uiso . . . . . .
H811 H 0.0437 0.5477 0.1476 0.0384 1.0000 Uiso . . . . . .
H1011 H 0.1055 0.1556 0.1079 0.0360 1.0000 Uiso . . . . . .
H1111 H 0.0748 -0.0833 0.0424 0.0376 1.0000 Uiso . . . . . .
H1311 H 0.6217 0.0219 0.1139 0.0338 1.0000 Uiso . . . . . .
H1411 H 0.6498 0.2624 0.1771 0.0326 1.0000 Uiso . . . . . .
H1611 H 0.1666 -0.3948 -0.0301 0.0446 1.0000 Uiso . . . . . .
H1612 H 0.0625 -0.3102 0.0243 0.0446 1.0000 Uiso . . . . . .
H1613 H 0.1219 -0.2601 -0.0557 0.0446 1.0000 Uiso . . . . . .
H1711 H 0.4400 -0.3493 0.0178 0.0458 1.0000 Uiso . . . . . .
H1712 H 0.5218 -0.2334 0.1049 0.0458 1.0000 Uiso . . . . . .
H1713 H 0.5759 -0.1841 0.0240 0.0458 1.0000 Uiso . . . . . .
H221 H 0.8277 0.7883 0.3957 0.0367 1.0000 Uiso . . . . . .
H321 H 1.0023 0.6793 0.3216 0.0564 1.0000 Uiso . . . . . .
H421 H 0.9159 0.4158 0.2802 0.0721 1.0000 Uiso . . . . . .
H521 H 0.6458 0.2629 0.3119 0.0637 1.0000 Uiso . . . . . .
H621 H 0.4614 0.3704 0.3832 0.0438 1.0000 Uiso . . . . . .
H821 H 0.2713 0.4860 0.3878 0.0590 1.0000 Uiso . . . . . .
H921 H 0.0976 0.5977 0.4613 0.1064 1.0000 Uiso . . . . . .
H1021 H 0.2337 0.8292 0.5512 0.1332 1.0000 Uiso . . . . . .
H1121 H 0.5427 0.9521 0.5731 0.1040 1.0000 Uiso . . . . . .
H1221 H 0.7272 0.8443 0.5026 0.0589 1.0000 Uiso . . . . . .

loop_
_atom_site_aniso_label
_atom_site_aniso_U_11
_atom_site_aniso_U_22
_atom_site_aniso_U_33
_atom_site_aniso_U_23
_atom_site_aniso_U_13
_atom_site_aniso_U_12
Os1 0.02642(10) 0.02425(9) 0.01967(9) 0.00619(6) 0.00429(6) 0.01499(7)
Cl1 0.0262(5) 0.0330(6) 0.0267(5) 0.0101(4) 0.0081(4) 0.0157(5)
N11 0.0258(18) 0.0206(17) 0.0225(18) 0.0080(14) 0.0085(14) 0.0123(15)
N21 0.0269(19) 0.0222(18) 0.0278(19) 0.0070(15) 0.0073(15) 0.0115(15)
C31 0.026(2) 0.025(2) 0.024(2) 0.0089(17) 0.0106(17) 0.0126(18)
N41 0.0272(19) 0.0234(18) 0.0187(17) 0.0064(14) 0.0071(14) 0.0145(15)
C51 0.031(2) 0.026(2) 0.022(2) 0.0061(17) 0.0053(17) 0.0127(19)
C61 0.041(3) 0.022(2) 0.026(2) 0.0060(18) 0.008(2) 0.017(2)
C71 0.034(2) 0.031(2) 0.035(2) 0.014(2) 0.014(2) 0.022(2)
C81 0.026(2) 0.028(2) 0.035(2) 0.0095(19) 0.0078(19) 0.0155(19)
C91 0.034(2) 0.021(2) 0.023(2) 0.0061(17) 0.0093(18) 0.0151(18)
C101 0.031(2) 0.025(2) 0.032(2) 0.0065(19) 0.0079(19) 0.0137(19)
C111 0.034(3) 0.026(2) 0.031(2) 0.0054(19) 0.007(2) 0.012(2)
C121 0.037(3) 0.027(2) 0.022(2) 0.0097(17) 0.0098(18) 0.015(2)
C131 0.033(2) 0.029(2) 0.025(2) 0.0082(18) 0.0090(18) 0.019(2)
C141 0.030(2) 0.027(2) 0.022(2) 0.0055(17) 0.0064(17) 0.0156(19)
N151 0.041(2) 0.0256(19) 0.0258(19) 0.0048(15) 0.0077(17) 0.0188(18)
C161 0.049(3) 0.023(2) 0.041(3) -0.002(2) 0.004(2) 0.015(2)
C171 0.048(3) 0.030(2) 0.031(2) 0.006(2) 0.012(2) 0.025(2)
C12 0.031(2) 0.025(2) 0.018(2) 0.0067(16) -0.0004(17) 0.0102(18)
C22 0.025(2) 0.035(2) 0.026(2) 0.0090(19) -0.0015(18) 0.009(2)
C32 0.027(3) 0.083(5) 0.031(3) 0.015(3) 0.001(2) 0.026(3)
C42 0.061(4) 0.093(5) 0.028(3) 0.013(3) 0.006(3) 0.061(4)
C52 0.088(5) 0.045(3) 0.023(2) 0.013(2) 0.003(3) 0.048(3)
C62 0.053(3) 0.029(2) 0.020(2) 0.0075(19) 0.001(2) 0.017(2)
C72 0.041(3) 0.032(2) 0.021(2) 0.0129(18) 0.0093(19) 0.020(2)
C82 0.037(3) 0.077(4) 0.029(3) 0.025(3) 0.008(2) 0.026(3)
C92 0.063(4) 0.167(9) 0.040(4) 0.059(5) 0.027(3) 0.078(5)
C102 0.142(9) 0.150(9) 0.048(4) 0.060(5) 0.056(5) 0.126(8)
C112 0.159(9) 0.061(4) 0.034(3) 0.023(3) 0.045(4) 0.077(5)
C122 0.078(4) 0.032(3) 0.027(3) 0.010(2) 0.015(3) 0.026(3)
P1 0.0450(8) 0.0246(6) 0.0565(9) 0.0096(6) 0.0230(7) 0.0127(6)
F1 0.109(4) 0.072(3) 0.082(3) 0.045(2) 0.056(3) 0.059(3)
F2 0.097(4) 0.067(3) 0.123(4) 0.068(3) 0.046(3) 0.034(3)
F3 0.050(2) 0.051(2) 0.093(3) 0.007(2) 0.035(2) 0.0210(18)
F4 0.045(2) 0.064(2) 0.101(3) 0.019(2) 0.026(2) 0.0205(19)
F5 0.089(3) 0.050(2) 0.067(3) -0.0091(19) 0.023(2) 0.014(2)
F6 0.064(3) 0.059(2) 0.096(3) -0.029(2) 0.015(2) 0.030(2)

loop_
_atom_type_symbol
_atom_type_scat_dispersion_real
_atom_type_scat_dispersion_imag
_atom_type_scat_Cromer_Mann_a1
_atom_type_scat_Cromer_Mann_b1
_atom_type_scat_Cromer_Mann_a2
_atom_type_scat_Cromer_Mann_b2
_atom_type_scat_Cromer_Mann_a3
_atom_type_scat_Cromer_Mann_b3
_atom_type_scat_Cromer_Mann_a4
_atom_type_scat_Cromer_Mann_b4
_atom_type_scat_Cromer_Mann_c
_atom_type_scat_source
'C   ' 0.0033 0.0016 2.3100 20.8439 1.0200 10.2075 1.5886 0.5687 0.8650 51.6512 0.2156 International_Tables_Vol_IV_Table_2.2B
'Cl  ' 0.1484 0.1585 11.4604 0.0104 7.1964 1.1662 6.2556 18.5194 1.6455 47.7784 -9.5574 International_Tables_Vol_IV_Table_2.2B
'F   ' 0.0171 0.0103 3.5392 10.2825 2.6412 4.2944 1.5170 0.2615 1.0243 26.1476 0.2776 International_Tables_Vol_IV_Table_2.2B
'N   ' 0.0061 0.0033 12.2126 0.0057 3.1322 9.8933 2.0125 28.9975 1.1663 0.5826 -11.5290 International_Tables_Vol_IV_Table_2.2B
'Os  ' -1.2165 7.6030 28.1894 1.6290 16.1550 8.9795 14.9305 0.3827 5.6759 48.1647 11.0005 International_Tables_Vol_IV_Table_2.2B
'P   ' 0.1023 0.0942 6.4345 1.9067 4.1791 27.1570 1.7800 0.5260 1.4908 68.1645 1.1149 International_Tables_Vol_IV_Table_2.2B
'H   ' 0.0000 0.0000 0.4930 10.5109 0.3229 26.1257 0.1402 3.1424 0.0408 57.7998 0.0030 International_Tables_Vol_IV_Table_2.2B

loop_
_geom_angle_atom_site_label_1
_geom_angle_site_symmetry_1
_geom_angle_atom_site_label_2
_geom_angle_site_symmetry_2
_geom_angle_atom_site_label_3
_geom_angle_site_symmetry_3
_geom_angle
_geom_angle_publ_flag
Cl1 . Os1 . N11 . 83.94(10) yes
Cl1 . Os1 . N41 . 85.10(10) yes
N11 . Os1 . N41 . 74.89(14) yes
Cl1 . Os1 . C12 . 149.96(12) yes
N11 . Os1 . C12 . 123.85(15) yes
N41 . Os1 . C12 . 91.26(15) yes
Cl1 . Os1 . C22 . 113.21(13) yes
N11 . Os1 . C22 . 161.32(16) yes
N41 . Os1 . C22 . 98.38(16) yes
C12 . Os1 . C22 . 37.86(17) yes
Cl1 . Os1 . C32 . 91.14(15) yes
N11 . Os1 . C32 . 156.7(2) yes
N41 . Os1 . C32 . 127.5(2) yes
C12 . Os1 . C32 . 67.67(18) yes
C22 . Os1 . C32 . 36.94(19) yes
Cl1 . Os1 . C42 . 95.97(16) yes
N11 . Os1 . C42 . 120.1(2) yes
N41 . Os1 . C42 . 165.0(2) yes
C12 . Os1 . C42 . 80.32(18) yes
C22 . Os1 . C42 . 67.4(2) yes
Cl1 . Os1 . C52 . 124.72(16) yes
N11 . Os1 . C52 . 97.43(19) yes
N41 . Os1 . C52 . 148.8(2) yes
C12 . Os1 . C52 . 67.62(18) yes
C22 . Os1 . C52 . 79.20(19) yes
Cl1 . Os1 . C62 . 162.19(14) yes
N11 . Os1 . C62 . 98.70(16) yes
N41 . Os1 . C62 . 112.64(17) yes
C12 . Os1 . C62 . 37.37(16) yes
C22 . Os1 . C62 . 67.37(18) yes
C32 . Os1 . C42 . 37.6(2) yes
C32 . Os1 . C52 . 66.8(2) yes
C42 . Os1 . C52 . 36.8(2) yes
C32 . Os1 . C62 . 79.4(2) yes
C42 . Os1 . C62 . 67.4(2) yes
C52 . Os1 . C62 . 37.5(2) yes
Os1 . N11 . N21 . 119.7(3) yes
Os1 . N11 . C91 . 126.0(3) yes
N21 . N11 . C91 . 114.3(4) yes
N11 . N21 . C31 . 112.0(4) yes
N21 . C31 . N41 . 118.6(4) yes
N21 . C31 . C81 . 119.7(4) yes
N41 . C31 . C81 . 121.7(4) yes
Os1 . N41 . C31 . 114.5(3) yes
Os1 . N41 . C51 . 126.5(3) yes
C31 . N41 . C51 . 118.9(4) yes
N41 . C51 . C61 . 121.6(4) yes
N41 . C51 . H511 . 118.719 no
C61 . C51 . H511 . 119.715 no
C51 . C61 . C71 . 119.9(4) yes
C51 . C61 . H611 . 120.205 no
C71 . C61 . H611 . 119.929 no
C61 . C71 . C81 . 118.9(4) yes
C61 . C71 . H711 . 120.661 no
C81 . C71 . H711 . 120.441 no
C31 . C81 . C71 . 118.9(4) yes
C31 . C81 . H811 . 120.656 no
C71 . C81 . H811 . 120.468 no
N11 . C91 . C101 . 121.2(4) yes
N11 . C91 . C141 . 120.0(4) yes
C101 . C91 . C141 . 118.9(4) yes
C91 . C101 . C111 . 121.0(4) yes
C91 . C101 . H1011 . 119.366 no
C111 . C101 . H1011 . 119.640 no
C101 . C111 . C121 . 120.6(4) yes
C101 . C111 . H1111 . 119.392 no
C121 . C111 . H1111 . 119.984 no
C111 . C121 . C131 . 117.8(4) yes
C111 . C121 . N151 . 120.3(4) yes
C131 . C121 . N151 . 121.8(4) yes
C121 . C131 . C141 . 121.0(4) yes
C121 . C131 . H1311 . 119.626 no
C141 . C131 . H1311 . 119.374 no
C91 . C141 . C131 . 120.7(4) yes
C91 . C141 . H1411 . 119.489 no
C131 . C141 . H1411 . 119.857 no
C121 . N151 . C161 . 120.9(4) yes
C121 . N151 . C171 . 120.4(4) yes
C161 . N151 . C171 . 118.6(4) yes
N151 . C161 . H1611 . 110.457 no
N151 . C161 . H1612 . 109.716 no
H1611 . C161 . H1612 . 108.576 no
N151 . C161 . H1613 . 110.523 no
H1611 . C161 . H1613 . 109.182 no
H1612 . C161 . H1613 . 108.334 no
N151 . C171 . H1711 . 110.389 no
N151 . C171 . H1712 . 109.883 no
H1711 . C171 . H1712 . 108.768 no
N151 . C171 . H1713 . 110.333 no
H1711 . C171 . H1713 . 108.920 no
H1712 . C171 . H1713 . 108.504 no
Os1 . C12 . C22 . 70.6(3) yes
Os1 . C12 . C62 . 70.6(3) yes
C22 . C12 . C62 . 118.0(4) yes
Os1 . C12 . C72 . 128.2(3) yes
C22 . C12 . C72 . 120.3(4) yes
C62 . C12 . C72 . 121.6(4) yes
Os1 . C22 . C12 . 71.5(2) yes
Os1 . C22 . C32 . 70.8(3) yes
C12 . C22 . C32 . 120.4(5) yes
Os1 . C22 . H221 . 130.232 no
C12 . C22 . H221 . 119.629 no
C32 . C22 . H221 . 120.007 no
Os1 . C32 . C22 . 72.2(3) yes
Os1 . C32 . C42 . 72.3(3) yes
C22 . C32 . C42 . 121.5(5) yes
Os1 . C32 . H321 . 128.940 no
C22 . C32 . H321 . 119.287 no
C42 . C32 . H321 . 119.224 no
Os1 . C42 . C32 . 70.0(3) yes
Os1 . C42 . C52 . 71.3(3) yes
C32 . C42 . C52 . 118.5(5) yes
Os1 . C42 . H421 . 130.147 no
C32 . C42 . H421 . 120.487 no
C52 . C42 . H421 . 121.059 no
Os1 . C52 . C42 . 71.9(3) yes
Os1 . C52 . C62 . 70.8(3) yes
C42 . C52 . C62 . 120.9(5) yes
Os1 . C52 . H521 . 129.871 no
C42 . C52 . H521 . 119.391 no
C62 . C52 . H521 . 119.663 no
Os1 . C62 . C52 . 71.6(3) yes
Os1 . C62 . C12 . 72.0(3) yes
C52 . C62 . C12 . 120.8(5) yes
Os1 . C62 . H621 . 128.995 no
C52 . C62 . H621 . 120.111 no
C12 . C62 . H621 . 119.135 no
C12 . C72 . C82 . 121.2(5) yes
C12 . C72 . C122 . 119.3(5) yes
C82 . C72 . C122 . 119.4(5) yes
C72 . C82 . C92 . 119.9(7) yes
C72 . C82 . H821 . 120.060 no
C92 . C82 . H821 . 120.063 no
C82 . C92 . C102 . 120.2(7) yes
C82 . C92 . H921 . 120.217 no
C102 . C92 . H921 . 119.541 no
C92 . C102 . C112 . 120.0(6) yes
C92 . C102 . H1021 . 118.707 no
C112 . C102 . H1021 . 121.293 no
C102 . C112 . C122 . 121.4(7) yes
C102 . C112 . H1121 . 118.901 no
C122 . C112 . H1121 . 119.686 no
C112 . C122 . C72 . 119.0(7) yes
C112 . C122 . H1221 . 120.735 no
C72 . C122 . H1221 . 120.225 no
F1 . P1 . F2 . 179.4(2) yes
F1 . P1 . F3 . 89.3(2) yes
F2 . P1 . F3 . 90.2(2) yes
F1 . P1 . F4 . 90.2(2) yes
F2 . P1 . F4 . 90.2(2) yes
F3 . P1 . F4 . 179.4(2) yes
F1 . P1 . F5 . 89.5(2) yes
F2 . P1 . F5 . 90.1(3) yes
F3 . P1 . F5 . 89.4(2) yes
F4 . P1 . F5 . 90.3(2) yes
F1 . P1 . F6 . 90.4(3) yes
F2 . P1 . F6 . 90.0(3) yes
F3 . P1 . F6 . 90.6(2) yes
F4 . P1 . F6 . 89.8(2) yes
F5 . P1 . F6 . 179.9(3) yes

loop_
_geom_bond_atom_site_label_1
_geom_bond_site_symmetry_1
_geom_bond_atom_site_label_2
_geom_bond_site_symmetry_2
_geom_bond_distance
_geom_bond_publ_flag
Os1 . Cl1 . 2.3962(11) yes
Os1 . N11 . 2.071(4) yes
Os1 . N41 . 2.055(3) yes
Os1 . C12 . 2.220(4) yes
Os1 . C22 . 2.207(5) yes
Os1 . C32 . 2.189(5) yes
Os1 . C42 . 2.219(5) yes
Os1 . C52 . 2.211(5) yes
Os1 . C62 . 2.201(5) yes
N11 . N21 . 1.299(5) yes
N11 . C91 . 1.413(5) yes
N21 . C31 . 1.377(5) yes
C31 . N41 . 1.350(6) yes
C31 . C81 . 1.392(6) yes
N41 . C51 . 1.357(5) yes
C51 . C61 . 1.368(6) yes
C51 . H511 . 1.009 no
C61 . C71 . 1.390(7) yes
C61 . H611 . 1.009 no
C71 . C81 . 1.384(6) yes
C71 . H711 . 1.010 no
C81 . H811 . 1.016 no
C91 . C101 . 1.399(6) yes
C91 . C141 . 1.409(6) yes
C101 . C111 . 1.369(6) yes
C101 . H1011 . 1.007 no
C111 . C121 . 1.429(6) yes
C111 . H1111 . 1.007 no
C121 . C131 . 1.409(7) yes
C121 . N151 . 1.362(6) yes
C131 . C141 . 1.374(6) yes
C131 . H1311 . 1.009 no
C141 . H1411 . 1.010 no
N151 . C161 . 1.450(7) yes
N151 . C171 . 1.461(6) yes
C161 . H1611 . 1.000 no
C161 . H1612 . 1.011 no
C161 . H1613 . 1.003 no
C171 . H1711 . 1.002 no
C171 . H1712 . 1.007 no
C171 . H1713 . 1.005 no
C12 . C22 . 1.436(6) yes
C12 . C62 . 1.416(6) yes
C12 . C72 . 1.486(6) yes
C22 . C32 . 1.393(7) yes
C22 . H221 . 1.013 no
C32 . C42 . 1.423(9) yes
C32 . H321 . 1.014 no
C42 . C52 . 1.397(9) yes
C42 . H421 . 1.011 no
C52 . C62 . 1.420(8) yes
C52 . H521 . 1.011 no
C62 . H621 . 1.015 no
C72 . C82 . 1.389(7) yes
C72 . C122 . 1.387(7) yes
C82 . C92 . 1.384(9) yes
C82 . H821 . 1.018 no
C92 . C102 . 1.381(13) yes
C92 . H921 . 1.007 no
C102 . C112 . 1.340(13) yes
C102 . H1021 . 1.001 no
C112 . C122 . 1.399(9) yes
C112 . H1121 . 1.014 no
C122 . H1221 . 1.022 no
P1 . F1 . 1.591(4) yes
P1 . F2 . 1.576(4) yes
P1 . F3 . 1.608(4) yes
P1 . F4 . 1.599(4) yes
P1 . F5 . 1.589(4) yes
P1 . F6 . 1.572(4) yes
